data_2311896
loop_
_publ_author_name
'Celania, Chris'
'Smetana, Volodymyr'
'Mudring, Anja Verena'

_publ_section_title
;
 Crystal structures and new perspectives on Y<sub>3</sub>Au<sub>4</sub>
 and Y<sub>14</sub>Au<sub>51</sub>.
;
_journal_coeditor_code WQ3137
_journal_issue 'Pt 9'
_journal_name_full 'Acta crystallographica. Section C, Structural chemistry'
_journal_page_first 692
_journal_page_last 696
_journal_paper_doi 10.1107/S2053229617011068
_journal_volume 73
_journal_year 2017
_chemical_formula_iupac 'Y14 Au51'
_chemical_formula_sum 'Au51 Y14'
_chemical_formula_weight 11290.03
_chemical_name_systematic
;
Tetradecayttrium henpentacontagold
;
_space_group_crystal_system hexagonal
_space_group_IT_number 175
_space_group_name_Hall '-P 6'
_space_group_name_H-M_alt 'P 6/m'
_audit_creation_method SHELXL-2014/7
_cell_angle_alpha 90
_cell_angle_beta 90
_cell_angle_gamma 120
_cell_formula_units_Z 1
_cell_length_a 12.5433(17)
_cell_length_b 12.5433(17)
_cell_length_c 9.1389(14)
_cell_measurement_reflns_used 12877
_cell_measurement_temperature 293(2)
_cell_measurement_theta_max 27.983
_cell_measurement_theta_min 2.229
_cell_volume 1245.2(3)
_computing_cell_refinement
;
SAINT (Bruker, 2015)
;
_computing_data_collection
;
APEX3 (Bruker, 2015)
;
_computing_data_reduction
;
SAINT (Bruker, 2015)
;
_computing_molecular_graphics
;
'DIAMOND (Brandenburg, 2006)
;
_computing_publication_material
;
SHELXL2014 (Sheldrick, 2015b)
;
_computing_structure_refinement
;
SHELXL2014 (Sheldrick, 2015b)
;
_computing_structure_solution
;
SHELXT (Sheldrick, 2015a)
;
_diffrn_ambient_temperature 293(2)
_diffrn_measured_fraction_theta_full 0.999
_diffrn_measured_fraction_theta_max 0.999
_diffrn_measurement_device_type 'Bruker Venture'
_diffrn_measurement_method 'w scan'
_diffrn_radiation_type MoK\a
_diffrn_radiation_wavelength 0.71073
_diffrn_reflns_av_R_equivalents 0.0536
_diffrn_reflns_limit_h_max 16
_diffrn_reflns_limit_h_min -13
_diffrn_reflns_limit_k_max 13
_diffrn_reflns_limit_k_min -16
_diffrn_reflns_limit_l_max 12
_diffrn_reflns_limit_l_min -12
_diffrn_reflns_number 12877
_diffrn_reflns_theta_full 25.242
_diffrn_reflns_theta_max 27.983
_diffrn_reflns_theta_min 2.229
_exptl_absorpt_coefficient_mu 165.568
_exptl_absorpt_correction_T_max 0.06
_exptl_absorpt_correction_T_min 0.01
_exptl_absorpt_correction_type empirical
_exptl_absorpt_process_details
;
[Blessing (1995) OR SADABS (Krause <i>et al.</i>,  2015)]
;
_exptl_crystal_colour grey
_exptl_crystal_density_diffrn 15.056
_exptl_crystal_description 'irregular fragment'
_exptl_crystal_F_000 4575
_exptl_crystal_size_max 0.06
_exptl_crystal_size_mid 0.05
_exptl_crystal_size_min 0.05
_refine_diff_density_max 2.261
_refine_diff_density_min -2.500
_refine_ls_extinction_coef 0.000329(14)
_refine_ls_extinction_expression Fc^*^=kFc[1+0.001xFc^2^\l^3^/sin(2\q)]^-1/4^
_refine_ls_extinction_method
;
SHELXL2014 (Sheldrick, 2015b)
;
_refine_ls_goodness_of_fit_ref 1.128
_refine_ls_hydrogen_treatment undef
_refine_ls_matrix_type full
_refine_ls_number_parameters 62
_refine_ls_number_reflns 1075
_refine_ls_number_restraints 0
_refine_ls_restrained_S_all 1.128
_refine_ls_R_factor_all 0.0270
_refine_ls_R_factor_gt 0.0223
_refine_ls_shift/su_max 0.000
_refine_ls_shift/su_mean 0.000
_refine_ls_structure_factor_coef Fsqd
_refine_ls_weighting_details 'w=1/[\s^2^(Fo^2^)+(0.0098P)^2^+45.9960P] where P=(Fo^2^+2Fc^2^)/3'
_refine_ls_weighting_scheme calc
_refine_ls_wR_factor_gt 0.0418
_refine_ls_wR_factor_ref 0.0437
_reflns_number_gt 994
_reflns_number_total 1075
_reflns_threshold_expression 'I > 2\s(I)'
_cod_data_source_file wq3137sup1.cif
_cod_data_source_block vsYAu_0m
_cod_original_cell_volume 1245.2(4)
_cod_database_code 2311896
_shelx_space_group_comment
;
The symmetry employed for this shelxl refinement is uniquely defined
by the following loop, which should always be used as a source of
symmetry information in preference to the above space-group names.
They are only intended as comments.
;

loop_
_space_group_symop_operation_xyz
'x, y, z'
'x-y, x, z'
'y, -x+y, z'
'-y, x-y, z'
'-x+y, -x, z'
'-x, -y, z'
'-x, -y, -z'
'-x+y, -x, -z'
'-y, x-y, -z'
'y, -x+y, -z'
'x-y, x, -z'
'x, y, -z'

loop_
_atom_site_type_symbol
_atom_site_label
_atom_site_fract_x
_atom_site_fract_y
_atom_site_fract_z
_atom_site_U_iso_or_equiv
_atom_site_adp_type
_atom_site_calc_flag
_atom_site_occupancy
Au Au1 0.10236(4) 0.44248(4) 0.33624(4) 0.00635(12) Uani d 1
Au Au2 0.26705(4) 0.07670(4) 0.23249(5) 0.00579(12) Uani d 1
Au Au3 0.49390(4) 0.11652(4) 0.15151(4) 0.00630(12) Uani d 1
Au Au4 0.05851(5) 0.23798(5) 0.5000 0.00462(14) Uani d 1
Au Au5 0.02801(12) 0.13909(11) 0.0000 0.0075(3) Uani d 0.5
Au Au6 0.3333 0.6667 0.31031(8) 0.00596(16) Uani d 1
Au Au7 0.3333 0.6667 0.0000 0.0094(2) Uani d 1
Y Y1 0.46512(14) 0.14113(14) 0.5000 0.0039(3) Uani d 1
Y Y2 0.11316(15) 0.39227(16) 0.0000 0.0104(3) Uani d 1
Y Y3 0.0000 0.0000 0.3018(3) 0.0034(5) Uani d 1

loop_
_atom_site_aniso_label
_atom_site_aniso_U_11
_atom_site_aniso_U_22
_atom_site_aniso_U_33
_atom_site_aniso_U_12
_atom_site_aniso_U_13
_atom_site_aniso_U_23
Au1 0.0060(2) 0.0039(2) 0.0069(2) 0.00078(17) -0.00081(15) 0.00170(15)
Au2 0.0045(2) 0.0066(2) 0.0072(2) 0.00352(17) 0.00225(16) 0.00177(16)
Au3 0.0028(2) 0.0078(2) 0.00664(19) 0.00136(17) 0.00011(15) 0.00101(16)
Au4 0.0015(3) 0.0063(3) 0.0061(3) 0.0019(2) 0.000 0.000
Au5 0.0138(7) 0.0032(5) 0.0058(5) 0.0046(5) 0.000 0.000
Au6 0.0035(2) 0.0035(2) 0.0110(3) 0.00173(11) 0.000 0.000
Au7 0.0093(3) 0.0093(3) 0.0097(5) 0.00463(17) 0.000 0.000
Y1 0.0030(7) 0.0037(7) 0.0053(7) 0.0020(6) 0.000 0.000
Y2 0.0084(8) 0.0214(9) 0.0054(7) 0.0103(7) 0.000 0.000
Y3 0.0016(7) 0.0016(7) 0.0068(11) 0.0008(3) 0.000 0.000

loop_
_atom_type_symbol
_atom_type_description
_atom_type_scat_dispersion_real
_atom_type_scat_dispersion_imag
_atom_type_scat_source
Au Au -2.0133 8.8022 'International Tables Vol C Tables 4.2.6.8 and 6.1.1.4'
Y Y -2.7962 3.5667 'International Tables Vol C Tables 4.2.6.8 and 6.1.1.4'

loop_
_geom_angle_atom_site_label_1
_geom_angle_atom_site_label_2
_geom_angle_atom_site_label_3
_geom_angle_site_symmetry_1
_geom_angle_site_symmetry_3
_geom_angle
Au3 Au1 Au4 3_565 . 171.85(2)
Au3 Au1 Au6 3_565 . 61.666(16)
Au4 Au1 Au6 . . 125.96(2)
Au3 Au1 Au3 3_565 4 63.156(19)
Au4 Au1 Au3 . 4 108.88(2)
Au6 Au1 Au3 . 4 124.41(2)
Au3 Au1 Au2 3_565 4 112.435(19)
Au4 Au1 Au2 . 4 59.603(16)
Au6 Au1 Au2 . 4 150.78(2)
Au3 Au1 Au2 4 4 54.779(14)
Au3 Au1 Au1 3_565 12_556 127.804(14)
Au4 Au1 Au1 . 12_556 57.388(12)
Au6 Au1 Au1 . 12_556 94.744(17)
Au3 Au1 Au1 4 12_556 124.659(13)
Au2 Au1 Au1 4 12_556 108.595(12)
Au3 Au1 Y1 3_565 9_556 109.87(3)
Au4 Au1 Y1 . 9_556 66.20(3)
Au6 Au1 Y1 . 9_556 142.78(3)
Au3 Au1 Y1 4 9_556 65.20(2)
Au2 Au1 Y1 4 9_556 66.23(3)
Au1 Au1 Y1 12_556 9_556 60.499(16)
Au3 Au1 Y1 3_565 2 122.94(3)
Au4 Au1 Y1 . 2 64.59(3)
Au6 Au1 Y1 . 2 61.37(3)
Au3 Au1 Y1 4 2 168.96(3)
Au2 Au1 Y1 4 2 115.16(3)
Au1 Au1 Y1 12_556 2 60.540(17)
Y1 Au1 Y1 9_556 2 116.82(3)
Au3 Au1 Au2 3_565 2 120.06(2)
Au4 Au1 Au2 . 2 58.635(16)
Au6 Au1 Au2 . 2 97.393(15)
Au3 Au1 Au2 4 2 104.016(18)
Au2 Au1 Au2 4 2 59.287(16)
Au1 Au1 Au2 12_556 2 108.028(11)
Y1 Au1 Au2 9_556 2 115.85(3)
Y1 Au1 Au2 2 2 65.09(3)
Au3 Au1 Y1 3_565 3_565 66.79(2)
Au4 Au1 Y1 . 3_565 118.50(2)
Au6 Au1 Y1 . 3_565 60.61(3)
Au3 Au1 Y1 4 3_565 102.75(3)
Au2 Au1 Y1 4 3_565 146.74(3)
Au1 Au1 Y1 12_556 3_565 61.169(16)
Y1 Au1 Y1 9_556 3_565 82.47(4)
Y1 Au1 Y1 2 3_565 88.28(5)
Au2 Au1 Y1 2 3_565 152.17(3)
Au3 Au1 Y2 3_565 . 64.84(3)
Au4 Au1 Y2 . . 110.44(4)
Au6 Au1 Y2 . . 89.55(4)
Au3 Au1 Y2 4 . 61.12(3)
Au2 Au1 Y2 4 . 64.01(3)
Au1 Au1 Y2 12_556 . 167.04(3)
Y1 Au1 Y2 9_556 . 121.01(4)
Y1 Au1 Y2 2 . 111.68(4)
Au2 Au1 Y2 2 . 59.21(3)
Y1 Au1 Y2 3_565 . 131.02(4)
Au3 Au2 Au5 . 8 107.84(3)
Au3 Au2 Au5 . 3 112.81(3)
Au5 Au2 Au5 8 3 33.36(3)
Au3 Au2 Au4 . 8_556 113.29(2)
Au5 Au2 Au4 8 8_556 114.08(3)
Au5 Au2 Au4 3 8_556 130.86(3)
Au3 Au2 Au4 . 3 120.19(2)
Au5 Au2 Au4 8 3 130.96(3)
Au5 Au2 Au4 3 3 111.27(3)
Au4 Au2 Au4 8_556 3 56.052(18)
Au3 Au2 Au1 . 5 62.518(15)
Au5 Au2 Au1 8 5 107.53(3)
Au5 Au2 Au1 3 5 140.26(3)
Au4 Au2 Au1 8_556 5 56.781(16)
Au4 Au2 Au1 3 5 102.94(2)
Au3 Au2 Au2 . 2 125.154(19)
Au5 Au2 Au2 8 2 86.85(3)
Au5 Au2 Au2 3 2 56.15(2)
Au4 Au2 Au2 8_556 2 106.976(13)
Au4 Au2 Au2 3 2 58.475(14)
Au1 Au2 Au2 5 2 161.406(12)
Au3 Au2 Au2 . 3 112.347(19)
Au5 Au2 Au2 8 3 58.89(3)
Au5 Au2 Au2 3 3 88.54(3)
Au4 Au2 Au2 8_556 3 58.731(14)
Au4 Au2 Au2 3 3 107.084(13)
Au1 Au2 Au2 5 3 61.863(16)
Au2 Au2 Au2 2 3 120.0
Au3 Au2 Y3 . . 172.47(3)
Au5 Au2 Y3 8 . 66.54(5)
Au5 Au2 Y3 3 . 65.57(5)
Au4 Au2 Y3 8_556 . 66.46(4)
Au4 Au2 Y3 3 . 66.37(4)
Au1 Au2 Y3 5 . 113.56(3)
Au2 Au2 Y3 2 . 60.718(6)
Au2 Au2 Y3 3 . 60.718(6)
Au3 Au2 Au1 . 3 76.470(16)
Au5 Au2 Au1 8 3 135.48(3)
Au5 Au2 Au1 3 3 102.99(3)
Au4 Au2 Au1 8_556 3 103.33(2)
Au4 Au2 Au1 3 3 55.682(15)
Au1 Au2 Au1 5 3 112.921(16)
Au2 Au2 Au1 2 3 58.850(15)
Au2 Au2 Au1 3 3 161.742(11)
Y3 Au2 Au1 . 3 111.02(2)
Au3 Au2 Y2 . 3 66.83(3)
Au5 Au2 Y2 8 3 78.88(4)
Au5 Au2 Y2 3 3 56.50(4)
Au4 Au2 Y2 8_556 3 165.07(3)
Au4 Au2 Y2 3 3 110.19(3)
Au1 Au2 Y2 5 3 128.42(3)
Au2 Au2 Y2 2 3 64.87(3)
Au2 Au2 Y2 3 3 135.92(2)
Y3 Au2 Y2 . 3 115.52(5)
Au1 Au2 Y2 3 3 61.84(3)
Au3 Au2 Y2 . 8 62.06(3)
Au5 Au2 Y2 8 8 54.92(4)
Au5 Au2 Y2 3 8 81.85(4)
Au4 Au2 Y2 8_556 8 105.59(3)
Au4 Au2 Y2 3 8 161.51(3)
Au1 Au2 Y2 5 8 60.68(3)
Au2 Au2 Y2 2 8 137.48(2)
Au2 Au2 Y2 3 8 58.83(3)
Y3 Au2 Y2 . 8 110.51(4)
Au1 Au2 Y2 3 8 136.12(3)
Y2 Au2 Y2 3 8 87.798(17)
Au2 Au3 Au1 . 2_655 125.00(2)
Au2 Au3 Au3 . 12 105.707(13)
Au1 Au3 Au3 2_655 12 127.803(14)
Au2 Au3 Au7 . 7_665 122.101(18)
Au1 Au3 Au7 2_655 7_665 96.937(17)
Au3 Au3 Au7 12 7_665 60.921(10)
Au2 Au3 Au6 . 2_655 105.008(18)
Au1 Au3 Au6 2_655 2_655 61.068(14)
Au3 Au3 Au6 12 2_655 120.237(16)
Au7 Au3 Au6 7_665 2_655 59.317(18)
Au2 Au3 Au1 . 5 62.702(15)
Au1 Au3 Au1 2_655 5 75.78(2)
Au3 Au3 Au1 12 5 124.659(13)
Au7 Au3 Au1 7_665 5 172.590(18)
Au6 Au3 Au1 2_655 5 114.88(2)
Au2 Au3 Au3 . 6_655 112.16(2)
Au1 Au3 Au3 2_655 6_655 61.909(15)
Au3 Au3 Au3 12 6_655 90.0
Au7 Au3 Au3 7_665 6_655 123.004(19)
Au6 Au3 Au3 2_655 6_655 122.580(19)
Au1 Au3 Au3 5 6_655 54.935(14)
Au2 Au3 Y2 . 8 67.15(3)
Au1 Au3 Y2 2_655 8 123.00(3)
Au3 Au3 Y2 12 8 63.624(16)
Au7 Au3 Y2 7_665 8 124.05(2)
Au6 Au3 Y2 2_655 8 172.15(3)
Au1 Au3 Y2 5 8 62.36(2)
Au3 Au3 Y2 6_655 8 62.70(3)
Au2 Au3 Y2 . 2_655 166.16(3)
Au1 Au3 Y2 2_655 2_655 63.65(2)
Au3 Au3 Y2 12 2_655 64.234(16)
Au7 Au3 Y2 7_665 2_655 62.81(3)
Au6 Au3 Y2 2_655 2_655 88.63(3)
Au1 Au3 Y2 5 2_655 114.00(3)
Au3 Au3 Y2 6_655 2_655 60.40(3)
Y2 Au3 Y2 8 2_655 99.21(4)
Au2 Au3 Y2 . 3 61.64(3)
Au1 Au3 Y2 2_655 3 149.16(3)
Au3 Au3 Y2 12 3 64.444(15)
Au7 Au3 Y2 7_665 3 62.48(3)
Au6 Au3 Y2 2_655 3 88.15(3)
Au1 Au3 Y2 5 3 123.51(3)
Au3 Au3 Y2 6_655 3 148.03(3)
Y2 Au3 Y2 8 3 87.78(5)
Y2 Au3 Y2 2_655 3 117.55(5)
Au2 Au3 Y1 . . 66.14(3)
Au1 Au3 Y1 2_655 . 61.78(3)
Au3 Au3 Y1 12 . 169.67(3)
Au7 Au3 Y1 7_665 . 117.06(3)
Au6 Au3 Y1 2_655 . 58.78(3)
Au1 Au3 Y1 5 . 58.46(3)
Au3 Au3 Y1 6_655 . 98.93(3)
Y2 Au3 Y1 8 . 116.05(3)
Y2 Au3 Y1 2_655 . 124.89(3)
Y2 Au3 Y1 3 . 105.37(3)
Au4 Au4 Au4 2 3 120.0000(10)
Au4 Au4 Au1 2 . 113.38(2)
Au4 Au4 Au1 3 . 116.43(2)
Au4 Au4 Au1 2 12_556 113.38(2)
Au4 Au4 Au1 3 12_556 116.43(2)
Au1 Au4 Au1 . 12_556 65.23(2)
Au4 Au4 Au2 2 4 62.122(16)
Au4 Au4 Au2 3 4 115.570(12)
Au1 Au4 Au2 . 4 63.616(15)
Au1 Au4 Au2 12_556 4 118.43(2)
Au4 Au4 Au2 2 9_556 62.122(16)
Au4 Au4 Au2 3 9_556 115.570(12)
Au1 Au4 Au2 . 9_556 118.43(2)
Au1 Au4 Au2 12_556 9_556 63.615(15)
Au2 Au4 Au2 4 9_556 117.28(3)
Au4 Au4 Au2 2 11_556 115.680(12)
Au4 Au4 Au2 3 11_556 61.827(16)
Au1 Au4 Au2 . 11_556 120.41(2)
Au1 Au4 Au2 12_556 11_556 65.686(15)
Au2 Au4 Au2 4 11_556 175.71(3)
Au2 Au4 Au2 9_556 11_556 62.795(16)
Au4 Au4 Au2 2 2 115.680(13)
Au4 Au4 Au2 3 2 61.827(16)
Au1 Au4 Au2 . 2 65.685(15)
Au1 Au4 Au2 12_556 2 120.41(2)
Au2 Au4 Au2 4 2 62.795(16)
Au2 Au4 Au2 9_556 2 175.71(3)
Au2 Au4 Au2 11_556 2 116.77(3)
Au4 Au4 Y1 2 2 174.03(3)
Au4 Au4 Y1 3 2 65.97(3)
Au1 Au4 Y1 . 2 61.84(3)
Au1 Au4 Y1 12_556 2 61.84(3)
Au2 Au4 Y1 4 2 116.188(17)
Au2 Au4 Y1 9_556 2 116.188(17)
Au2 Au4 Y1 11_556 2 66.401(18)
Au2 Au4 Y1 2 2 66.401(18)
Au4 Au4 Y1 2 9_556 63.42(3)
Au4 Au4 Y1 3 9_556 176.58(3)
Au1 Au4 Y1 . 9_556 60.86(3)
Au1 Au4 Y1 12_556 9_556 60.86(3)
Au2 Au4 Y1 4 9_556 65.576(17)
Au2 Au4 Y1 9_556 9_556 65.576(17)
Au2 Au4 Y1 11_556 9_556 117.239(17)
Au2 Au4 Y1 2 9_556 117.239(17)
Y1 Au4 Y1 2 9_556 110.61(3)
Au4 Au4 Y3 2 . 65.483(12)
Au4 Au4 Y3 3 . 65.483(12)
Au1 Au4 Y3 . . 113.46(4)
Au1 Au4 Y3 12_556 . 177.95(3)
Au2 Au4 Y3 4 . 59.59(3)
Au2 Au4 Y3 9_556 . 116.52(4)
Au2 Au4 Y3 11_556 . 116.29(4)
Au2 Au4 Y3 2 . 59.52(3)
Y1 Au4 Y3 2 . 119.17(3)
Y1 Au4 Y3 9_556 . 117.20(3)
Au4 Au4 Y3 2 7_556 65.483(12)
Au4 Au4 Y3 3 7_556 65.483(12)
Au1 Au4 Y3 . 7_556 177.95(3)
Au1 Au4 Y3 12_556 7_556 113.45(4)
Au2 Au4 Y3 4 7_556 116.52(4)
Au2 Au4 Y3 9_556 7_556 59.59(3)
Au2 Au4 Y3 11_556 7_556 59.52(3)
Au2 Au4 Y3 2 7_556 116.29(4)
Y1 Au4 Y3 2 7_556 119.17(3)
Y1 Au4 Y3 9_556 7_556 117.20(3)
Y3 Au4 Y3 . 7_556 67.82(8)
Au5 Au5 Au5 3 2 120.0
Au5 Au5 Au2 3 9 128.67(3)
Au5 Au5 Au2 2 9 76.23(5)
Au5 Au5 Au2 3 4 128.67(3)
Au5 Au5 Au2 2 4 76.23(5)
Au2 Au5 Au2 9 4 101.79(5)
Au5 Au5 Au5 3 8 30.0
Au5 Au5 Au5 2 8 90.0
Au2 Au5 Au5 9 8 125.74(2)
Au2 Au5 Au5 4 8 125.74(2)
Au5 Au5 Au5 3 9 90.0000(10)
Au5 Au5 Au5 2 9 30.0
Au2 Au5 Au5 9 9 94.93(5)
Au2 Au5 Au5 4 9 94.93(5)
Au5 Au5 Au5 8 9 60.0
Au5 Au5 Y2 3 . 111.68(8)
Au5 Au5 Y2 2 . 128.32(8)
Au2 Au5 Y2 9 . 71.90(3)
Au2 Au5 Y2 4 . 71.90(3)
Au5 Au5 Y2 8 . 141.68(8)
Au5 Au5 Y2 9 . 158.32(8)
Au5 Au5 Au2 3 2 70.41(5)
Au5 Au5 Au2 2 2 131.18(2)
Au2 Au5 Au2 9 2 138.15(5)
Au2 Au5 Au2 4 2 64.963(16)
Au5 Au5 Au2 8 2 89.59(5)
Au5 Au5 Au2 9 2 124.51(3)
Y2 Au5 Au2 . 2 66.25(3)
Au5 Au5 Au2 3 11 70.41(5)
Au5 Au5 Au2 2 11 131.18(2)
Au2 Au5 Au2 9 11 64.963(17)
Au2 Au5 Au2 4 11 138.15(5)
Au5 Au5 Au2 8 11 89.59(5)
Au5 Au5 Au2 9 11 124.51(3)
Y2 Au5 Au2 . 11 66.25(3)
Au2 Au5 Au2 2 11 97.64(4)
Au5 Au5 Y3 3 7 75.483(13)
Au5 Au5 Y3 2 7 75.483(13)
Au2 Au5 Y3 9 7 61.48(2)
Au2 Au5 Y3 4 7 149.93(5)
Au5 Au5 Y3 8 7 64.27(2)
Au5 Au5 Y3 9 7 64.27(3)
Y2 Au5 Y3 . 7 119.74(3)
Au2 Au5 Y3 2 7 144.41(5)
Au2 Au5 Y3 11 7 60.71(2)
Au5 Au5 Y3 3 . 75.483(13)
Au5 Au5 Y3 2 . 75.483(13)
Au2 Au5 Y3 9 . 149.93(5)
Au2 Au5 Y3 4 . 61.48(2)
Au5 Au5 Y3 8 . 64.27(2)
Au5 Au5 Y3 9 . 64.27(2)
Y2 Au5 Y3 . . 119.74(3)
Au2 Au5 Y3 2 . 60.71(2)
Au2 Au5 Y3 11 . 144.41(5)
Y3 Au5 Y3 7 . 119.82(6)
Au5 Au5 Au5 3 7 60.0
Au5 Au5 Au5 2 7 60.0
Au2 Au5 Au5 9 7 112.76(4)
Au2 Au5 Au5 4 7 112.76(4)
Au5 Au5 Au5 8 7 30.0
Au5 Au5 Au5 9 7 30.0
Y2 Au5 Au5 . 7 171.68(8)
Au2 Au5 Au5 2 7 108.85(4)
Au2 Au5 Au5 11 7 108.85(4)
Y3 Au5 Au5 7 7 59.91(3)
Y3 Au5 Au5 . 7 59.91(3)
Au7 Au6 Au1 . 4_665 94.744(17)
Au7 Au6 Au1 . . 94.744(17)
Au1 Au6 Au1 4_665 . 119.324(5)
Au7 Au6 Au1 . 5_565 94.744(17)
Au1 Au6 Au1 4_665 5_565 119.324(5)
Au1 Au6 Au1 . 5_565 119.323(5)
Au7 Au6 Au3 . 3_565 59.762(16)
Au1 Au6 Au3 4_665 3_565 151.89(3)
Au1 Au6 Au3 . 3_565 57.269(13)
Au1 Au6 Au3 5_565 3_565 77.503(13)
Au7 Au6 Au3 . 6_665 59.762(16)
Au1 Au6 Au3 4_665 6_665 77.503(13)
Au1 Au6 Au3 . 6_665 151.89(3)
Au1 Au6 Au3 5_565 6_665 57.269(13)
Au3 Au6 Au3 3_565 6_665 96.87(2)
Au7 Au6 Au3 . 2 59.762(16)
Au1 Au6 Au3 4_665 2 57.269(13)
Au1 Au6 Au3 . 2 77.504(13)
Au1 Au6 Au3 5_565 2 151.89(3)
Au3 Au6 Au3 3_565 2 96.87(2)
Au3 Au6 Au3 6_665 2 96.87(2)
Au7 Au6 Y1 . 3_565 125.05(2)
Au1 Au6 Y1 4_665 3_565 140.20(3)
Au1 Au6 Y1 . 3_565 63.60(3)
Au1 Au6 Y1 5_565 3_565 62.21(3)
Au3 Au6 Y1 3_565 3_565 66.50(2)
Au3 Au6 Y1 6_665 3_565 119.40(3)
Au3 Au6 Y1 2 3_565 140.85(3)
Au7 Au6 Y1 . 7_666 125.05(2)
Au1 Au6 Y1 4_665 7_666 62.21(3)
Au1 Au6 Y1 . 7_666 140.20(3)
Au1 Au6 Y1 5_565 7_666 63.60(3)
Au3 Au6 Y1 3_565 7_666 140.85(3)
Au3 Au6 Y1 6_665 7_666 66.50(2)
Au3 Au6 Y1 2 7_666 119.40(3)
Y1 Au6 Y1 3_565 7_666 90.31(3)
Au7 Au6 Y1 . 2 125.05(2)
Au1 Au6 Y1 4_665 2 63.60(3)
Au1 Au6 Y1 . 2 62.21(3)
Au1 Au6 Y1 5_565 2 140.20(3)
Au3 Au6 Y1 3_565 2 119.40(3)
Au3 Au6 Y1 6_665 2 140.85(3)
Au3 Au6 Y1 2 2 66.50(2)
Y1 Au6 Y1 3_565 2 90.31(3)
Y1 Au6 Y1 7_666 2 90.31(3)
Au6 Au7 Au6 8_565 . 180.0
Au6 Au7 Au3 8_565 10_565 60.922(10)
Au6 Au7 Au3 . 10_565 119.079(10)
Au6 Au7 Au3 8_565 6_665 119.080(10)
Au6 Au7 Au3 . 6_665 60.921(10)
Au3 Au7 Au3 10_565 6_665 128.178(5)
Au6 Au7 Au3 8_565 3_565 119.080(10)
Au6 Au7 Au3 . 3_565 60.921(10)
Au3 Au7 Au3 10_565 3_565 58.16(2)
Au3 Au7 Au3 6_665 3_565 98.377(12)
Au6 Au7 Au3 8_565 7_665 60.921(10)
Au6 Au7 Au3 . 7_665 119.079(10)
Au3 Au7 Au3 10_565 7_665 98.377(12)
Au3 Au7 Au3 6_665 7_665 58.158(19)
Au3 Au7 Au3 3_565 7_665 128.178(5)
Au6 Au7 Au3 8_565 11 60.920(10)
Au6 Au7 Au3 . 11 119.079(10)
Au3 Au7 Au3 10_565 11 98.377(12)
Au3 Au7 Au3 6_665 11 128.178(5)
Au3 Au7 Au3 3_565 11 128.178(5)
Au3 Au7 Au3 7_665 11 98.377(13)
Au6 Au7 Au3 8_565 2 119.078(10)
Au6 Au7 Au3 . 2 60.921(10)
Au3 Au7 Au3 10_565 2 128.178(5)
Au3 Au7 Au3 6_665 2 98.377(12)
Au3 Au7 Au3 3_565 2 98.377(12)
Au3 Au7 Au3 7_665 2 128.178(5)
Au3 Au7 Au3 11 2 58.16(2)
Au6 Au7 Y2 8_565 . 90.0
Au6 Au7 Y2 . . 90.0
Au3 Au7 Y2 10_565 . 63.81(3)
Au3 Au7 Y2 6_665 . 150.919(10)
Au3 Au7 Y2 3_565 . 63.81(3)
Au3 Au7 Y2 7_665 . 150.919(10)
Au3 Au7 Y2 11 . 64.37(3)
Au3 Au7 Y2 2 . 64.37(3)
Au6 Au7 Y2 8_565 8_565 90.0
Au6 Au7 Y2 . 8_565 90.0
Au3 Au7 Y2 10_565 8_565 64.37(3)
Au3 Au7 Y2 6_665 8_565 63.81(3)
Au3 Au7 Y2 3_565 8_565 64.37(3)
Au3 Au7 Y2 7_665 8_565 63.81(3)
Au3 Au7 Y2 11 8_565 150.919(10)
Au3 Au7 Y2 2 8_565 150.919(10)
Y2 Au7 Y2 . 8_565 120.0000(10)
Au6 Au7 Y2 8_565 9_665 90.0
Au6 Au7 Y2 . 9_665 90.0
Au3 Au7 Y2 10_565 9_665 150.919(10)
Au3 Au7 Y2 6_665 9_665 64.37(3)
Au3 Au7 Y2 3_565 9_665 150.919(10)
Au3 Au7 Y2 7_665 9_665 64.37(3)
Au3 Au7 Y2 11 9_665 63.81(3)
Au3 Au7 Y2 2 9_665 63.81(3)
Y2 Au7 Y2 . 9_665 120.0
Y2 Au7 Y2 8_565 9_665 120.0
Au6 Y1 Au6 7_666 2_655 70.09(4)
Au6 Y1 Au1 7_666 5 152.94(5)
Au6 Y1 Au1 2_655 5 108.96(2)
Au6 Y1 Au1 7_666 8_556 108.96(2)
Au6 Y1 Au1 2_655 8_556 152.94(5)
Au1 Y1 Au1 5 8_556 59.00(3)
Au6 Y1 Au1 7_666 10_556 56.41(2)
Au6 Y1 Au1 2_655 10_556 90.67(4)
Au1 Y1 Au1 5 10_556 148.61(6)
Au1 Y1 Au1 8_556 10_556 111.67(3)
Au6 Y1 Au1 7_666 3 90.67(4)
Au6 Y1 Au1 2_655 3 56.41(2)
Au1 Y1 Au1 5 3 111.67(3)
Au1 Y1 Au1 8_556 3 148.61(6)
Au1 Y1 Au1 10_556 3 58.92(3)
Au6 Y1 Au1 7_666 11_656 55.79(2)
Au6 Y1 Au1 2_655 11_656 89.52(4)
Au1 Y1 Au1 5 11_656 97.53(4)
Au1 Y1 Au1 8_556 11_656 69.88(3)
Au1 Y1 Au1 10_556 11_656 107.15(3)
Au1 Y1 Au1 3 11_656 140.29(5)
Au6 Y1 Au1 7_666 2_655 89.52(4)
Au6 Y1 Au1 2_655 2_655 55.79(2)
Au1 Y1 Au1 5 2_655 69.88(3)
Au1 Y1 Au1 8_556 2_655 97.53(4)
Au1 Y1 Au1 10_556 2_655 140.29(5)
Au1 Y1 Au1 3 2_655 107.15(3)
Au1 Y1 Au1 11_656 2_655 57.66(3)
Au6 Y1 Au4 7_666 3 109.98(4)
Au6 Y1 Au4 2_655 3 109.98(4)
Au1 Y1 Au4 5 3 95.91(4)
Au1 Y1 Au4 8_556 3 95.91(4)
Au1 Y1 Au4 10_556 3 53.57(3)
Au1 Y1 Au4 3 3 53.57(3)
Au1 Y1 Au4 11_656 3 151.146(16)
Au1 Y1 Au4 2_655 3 151.146(16)
Au6 Y1 Au4 7_666 8_556 142.36(3)
Au6 Y1 Au4 2_655 8_556 142.36(3)
Au1 Y1 Au4 5 8_556 52.94(3)
Au1 Y1 Au4 8_556 8_556 52.94(3)
Au1 Y1 Au4 10_556 8_556 96.62(4)
Au1 Y1 Au4 3 8_556 96.62(4)
Au1 Y1 Au4 11_656 8_556 122.77(4)
Au1 Y1 Au4 2_655 8_556 122.77(4)
Au4 Y1 Au4 3 8_556 50.61(3)
Au6 Y1 Au3 7_666 . 123.52(5)
Au6 Y1 Au3 2_655 . 54.720(18)
Au1 Y1 Au3 5 . 56.346(17)
Au1 Y1 Au3 8_556 . 114.50(4)
Au1 Y1 Au3 10_556 . 128.51(4)
Au1 Y1 Au3 3 . 69.815(18)
Au1 Y1 Au3 11_656 . 108.99(4)
Au1 Y1 Au3 2_655 . 51.435(17)
Au4 Y1 Au3 3 . 99.72(3)
Au4 Y1 Au3 8_556 . 93.46(3)
Au6 Y1 Au3 7_666 12_556 54.720(18)
Au6 Y1 Au3 2_655 12_556 123.52(5)
Au1 Y1 Au3 5 12_556 114.50(4)
Au1 Y1 Au3 8_556 12_556 56.346(17)
Au1 Y1 Au3 10_556 12_556 69.815(18)
Au1 Y1 Au3 3 12_556 128.51(4)
Au1 Y1 Au3 11_656 12_556 51.435(17)
Au1 Y1 Au3 2_655 12_556 108.99(4)
Au4 Y1 Au3 3 12_556 99.72(3)
Au4 Y1 Au3 8_556 12_556 93.46(3)
Au3 Y1 Au3 . 12_556 159.33(5)
Au5 Y2 Au2 . 11 57.25(3)
Au5 Y2 Au2 . 2 57.25(3)
Au2 Y2 Au2 11 2 87.50(5)
Au5 Y2 Au3 . 9 96.61(5)
Au2 Y2 Au3 11 9 100.39(3)
Au2 Y2 Au3 2 9 142.63(6)
Au5 Y2 Au3 . 4 96.61(5)
Au2 Y2 Au3 11 4 142.63(6)
Au2 Y2 Au3 2 4 100.39(3)
Au3 Y2 Au3 9 4 52.75(3)
Au5 Y2 Au1 . . 101.33(3)
Au2 Y2 Au1 11 . 146.31(5)
Au2 Y2 Au1 2 . 58.949(16)
Au3 Y2 Au1 9 . 108.31(4)
Au3 Y2 Au1 4 . 56.516(19)
Au5 Y2 Au1 . 12 101.33(3)
Au2 Y2 Au1 11 12 58.950(16)
Au2 Y2 Au1 2 12 146.31(5)
Au3 Y2 Au1 9 12 56.515(19)
Au3 Y2 Au1 4 12 108.31(4)
Au1 Y2 Au1 . 12 154.07(6)
Au5 Y2 Au7 . . 150.05(6)
Au2 Y2 Au7 11 . 103.29(4)
Au2 Y2 Au7 2 . 103.29(4)
Au3 Y2 Au7 9 . 110.11(5)
Au3 Y2 Au7 4 . 110.11(5)
Au1 Y2 Au7 . . 83.33(3)
Au1 Y2 Au7 12 . 83.33(3)
Au5 Y2 Au3 . 3_565 148.61(4)
Au2 Y2 Au3 11 3_565 154.12(5)
Au2 Y2 Au3 2 3_565 107.37(2)
Au3 Y2 Au3 9 3_565 80.79(4)
Au3 Y2 Au3 4 3_565 56.89(3)
Au1 Y2 Au3 . 3_565 51.51(2)
Au1 Y2 Au3 12 3_565 102.99(5)
Au7 Y2 Au3 . 3_565 53.38(3)
Au5 Y2 Au3 . 10_565 148.61(4)
Au2 Y2 Au3 11 10_565 107.37(2)
Au2 Y2 Au3 2 10_565 154.12(5)
Au3 Y2 Au3 9 10_565 56.89(3)
Au3 Y2 Au3 4 10_565 80.79(4)
Au1 Y2 Au3 . 10_565 102.99(5)
Au1 Y2 Au3 12 10_565 51.51(2)
Au7 Y2 Au3 . 10_565 53.38(3)
Au3 Y2 Au3 3_565 10_565 51.53(3)
Au5 Y2 Au3 . 2 100.55(5)
Au2 Y2 Au3 11 2 88.54(4)
Au2 Y2 Au3 2 2 51.53(2)
Au3 Y2 Au3 9 2 162.83(6)
Au3 Y2 Au3 4 2 124.90(2)
Au1 Y2 Au3 . 2 68.85(2)
Au1 Y2 Au3 12 2 118.69(4)
Au7 Y2 Au3 . 2 53.15(3)
Au3 Y2 Au3 3_565 2 84.81(4)
Au3 Y2 Au3 10_565 2 106.53(5)
Au5 Y2 Au3 . 11 100.55(5)
Au2 Y2 Au3 11 11 51.53(2)
Au2 Y2 Au3 2 11 88.54(4)
Au3 Y2 Au3 9 11 124.90(2)
Au3 Y2 Au3 4 11 162.83(6)
Au1 Y2 Au3 . 11 118.69(4)
Au1 Y2 Au3 12 11 68.85(2)
Au7 Y2 Au3 . 11 53.15(3)
Au3 Y2 Au3 3_565 11 106.53(5)
Au3 Y2 Au3 10_565 11 84.81(4)
Au3 Y2 Au3 2 11 51.11(3)
Au2 Y3 Au2 . 5 115.81(3)
Au2 Y3 Au2 . 6 156.04(9)
Au2 Y3 Au2 5 6 58.564(11)
Au2 Y3 Au2 . 2 58.564(11)
Au2 Y3 Au2 5 2 156.04(9)
Au2 Y3 Au2 6 2 115.81(3)
Au2 Y3 Au2 . 3 58.565(11)
Au2 Y3 Au2 5 3 58.564(11)
Au2 Y3 Au2 6 3 115.81(3)
Au2 Y3 Au2 2 3 115.81(3)
Au2 Y3 Au2 . 4 115.81(3)
Au2 Y3 Au2 5 4 115.81(3)
Au2 Y3 Au2 6 4 58.564(11)
Au2 Y3 Au2 2 4 58.564(11)
Au2 Y3 Au2 3 4 156.04(9)
Au2 Y3 Au5 . 9 103.44(7)
Au2 Y3 Au5 5 9 51.98(3)
Au2 Y3 Au5 6 9 53.72(3)
Au2 Y3 Au5 2 9 104.88(7)
Au2 Y3 Au5 3 9 78.24(5)
Au2 Y3 Au5 4 9 81.06(5)
Au2 Y3 Au5 . 7 78.24(5)
Au2 Y3 Au5 5 7 53.72(3)
Au2 Y3 Au5 6 7 81.06(5)
Au2 Y3 Au5 2 7 103.44(7)
Au2 Y3 Au5 3 7 51.98(3)
Au2 Y3 Au5 4 7 104.88(7)
Au5 Y3 Au5 9 7 29.03(3)
Au2 Y3 Au5 . 2 104.88(7)
Au2 Y3 Au5 5 2 78.24(5)
Au2 Y3 Au5 6 2 51.98(3)
Au2 Y3 Au5 2 2 81.06(5)
Au2 Y3 Au5 3 2 103.44(7)
Au2 Y3 Au5 4 2 53.72(3)
Au5 Y3 Au5 9 2 29.03(3)
Au5 Y3 Au5 7 2 51.46(5)
Au2 Y3 Au5 . 8 51.98(3)
Au2 Y3 Au5 5 8 81.06(5)
Au2 Y3 Au5 6 8 104.88(7)
Au2 Y3 Au5 2 8 78.24(5)
Au2 Y3 Au5 3 8 53.72(3)
Au2 Y3 Au5 4 8 103.44(7)
Au5 Y3 Au5 9 8 51.46(5)
Au5 Y3 Au5 7 8 29.03(3)
Au5 Y3 Au5 2 8 60.18(6)
Au2 Y3 Au5 . 3 53.72(3)
Au2 Y3 Au5 5 3 104.88(7)
Au2 Y3 Au5 6 3 103.44(7)
Au2 Y3 Au5 2 3 51.98(3)
Au2 Y3 Au5 3 3 81.06(5)
Au2 Y3 Au5 4 3 78.24(5)
Au5 Y3 Au5 9 3 60.18(6)
Au5 Y3 Au5 7 3 51.46(5)
Au5 Y3 Au5 2 3 51.46(5)
Au5 Y3 Au5 8 3 29.03(3)
Au2 Y3 Au5 . . 81.06(5)
Au2 Y3 Au5 5 . 103.44(7)
Au2 Y3 Au5 6 . 78.24(5)
Au2 Y3 Au5 2 . 53.72(3)
Au2 Y3 Au5 3 . 104.87(7)
Au2 Y3 Au5 4 . 51.98(3)
Au5 Y3 Au5 9 . 51.46(5)
Au5 Y3 Au5 7 . 60.18(6)
Au5 Y3 Au5 2 . 29.03(3)
Au5 Y3 Au5 8 . 51.46(5)
Au5 Y3 Au5 3 . 29.03(3)

loop_
_geom_bond_atom_site_label_1
_geom_bond_atom_site_label_2
_geom_bond_site_symmetry_2
_geom_bond_distance
Au1 Au3 3_565 2.7542(7)
Au1 Au4 . 2.7769(7)
Au1 Au6 . 2.8654(6)
Au1 Au3 4 2.9686(7)
Au1 Au2 4 2.9735(7)
Au1 Au1 12_556 2.9933(9)
Au1 Y1 9_556 3.0393(14)
Au1 Y1 2 3.0429(14)
Au1 Au2 2 3.0640(7)
Au1 Y1 3_565 3.1036(14)
Au1 Y2 . 3.1532(7)
Au2 Au3 . 2.7337(7)
Au2 Au5 8 2.7381(9)
Au2 Au5 3 2.8229(10)
Au2 Au4 8_556 2.8630(6)
Au2 Au4 3 2.8708(6)
Au2 Au1 5 2.9735(7)
Au2 Au2 2 2.9872(6)
Au2 Au2 3 2.9872(6)
Au2 Y3 . 3.0537(8)
Au2 Au1 3 3.0639(7)
Au2 Y2 3 3.0723(13)
Au2 Y2 8 3.2509(14)
Au3 Au1 2_655 2.7542(7)
Au3 Au3 12 2.7692(9)
Au3 Au7 7_665 2.8489(5)
Au3 Au6 2_655 2.8818(6)
Au3 Au1 5 2.9686(7)
Au3 Au3 6_655 3.0024(10)
Au3 Y2 8 3.1167(15)
Au3 Y2 2_655 3.1852(17)
Au3 Y2 3 3.2096(16)
Au3 Y1 . 3.2373(7)
Au4 Au4 2 2.6942(7)
Au4 Au4 3 2.6942(7)
Au4 Au1 12_556 2.7769(7)
Au4 Au2 4 2.8630(6)
Au4 Au2 9_556 2.8630(6)
Au4 Au2 11_556 2.8709(6)
Au4 Au2 2 2.8709(6)
Au4 Y1 2 3.1175(17)
Au4 Y1 9_556 3.1837(16)
Au4 Y3 . 3.2463(15)
Au4 Y3 7_556 3.2463(15)
Au5 Au5 3 1.5982(12)
Au5 Au5 2 1.5983(12)
Au5 Au2 9 2.7381(9)
Au5 Au2 4 2.7381(9)
Au5 Au5 8 2.768(2)
Au5 Au5 9 2.768(2)
Au5 Y2 . 2.799(2)
Au5 Au2 2 2.8228(10)
Au5 Au2 11 2.8228(10)
Au5 Y3 7 3.188(2)
Au5 Y3 . 3.188(2)
Au5 Au5 7 3.196(2)
Au6 Au7 . 2.8358(9)
Au6 Au1 4_665 2.8653(6)
Au6 Au1 5_565 2.8654(6)
Au6 Au3 3_565 2.8818(6)
Au6 Au3 6_665 2.8818(6)
Au6 Au3 2 2.8818(6)
Au6 Y1 3_565 3.0189(13)
Au6 Y1 7_666 3.0189(13)
Au6 Y1 2 3.0189(13)
Au7 Au6 8_565 2.8358(9)
Au7 Au3 10_565 2.8488(5)
Au7 Au3 6_665 2.8488(5)
Au7 Au3 3_565 2.8488(5)
Au7 Au3 7_665 2.8488(5)
Au7 Au3 11 2.8488(5)
Au7 Au3 2 2.8488(5)
Au7 Y2 . 3.1572(18)
Au7 Y2 8_565 3.1572(18)
Au7 Y2 9_665 3.1572(18)
Y1 Au6 7_666 3.0190(13)
Y1 Au6 2_655 3.0190(13)
Y1 Au1 5 3.0393(14)
Y1 Au1 8_556 3.0393(14)
Y1 Au1 10_556 3.0429(14)
Y1 Au1 3 3.0429(14)
Y1 Au1 11_656 3.1037(14)
Y1 Au1 2_655 3.1037(14)
Y1 Au4 3 3.1174(16)
Y1 Au4 8_556 3.1837(16)
Y1 Au3 12_556 3.2374(7)
Y2 Au2 11 3.0723(13)
Y2 Au2 2 3.0723(13)
Y2 Au3 9 3.1167(15)
Y2 Au3 4 3.1167(15)
Y2 Au1 12 3.1532(7)
Y2 Au3 3_565 3.1852(16)
Y2 Au3 10_565 3.1852(17)
Y2 Au3 2 3.2096(15)
Y2 Au3 11 3.2096(15)
Y3 Au2 5 3.0537(8)
Y3 Au2 6 3.0537(8)
Y3 Au2 2 3.0537(8)
Y3 Au2 3 3.0537(8)
Y3 Au2 4 3.0537(8)
Y3 Au5 9 3.188(2)
Y3 Au5 7 3.188(2)
Y3 Au5 2 3.188(2)
Y3 Au5 8 3.188(2)
Y3 Au5 3 3.188(2)
